data_7703925
loop_
_publ_author_name
'Aguirre Quintana, Luis M.'
'Jiang, Ningxin'
'Bacsa, John'
'La Pierre, Henry S.'

_publ_section_title
;
 Coinage metal tris(dialkylamido)imidophosphorane complexes as
 transmetallation reagents for cerium complexes.
;
_journal_issue 17
_journal_name_full 'Dalton transactions (Cambridge, England : 2003)'
_journal_page_first 5420
_journal_page_last 5423
_journal_paper_doi 10.1039/d0dt00842g
_journal_volume 49
_journal_year 2020
_chemical_formula_moiety 'C60 H120 Ag4 N16 P4'
_chemical_formula_sum 'C60 H120 Ag4 N16 P4'
_chemical_formula_weight 1621.07
_chemical_name_systematic Ag4N16P4C60H120
_space_group_crystal_system monoclinic
_space_group_IT_number 15
_space_group_name_Hall '-C 2yc'
_space_group_name_H-M_alt 'C 1 2/c 1'
_atom_sites_solution_hydrogens geom
_atom_sites_solution_primary dual
_audit_creation_date 2020-01-02
_audit_creation_method
;
Olex2 1.2-alpha
(compiled 2017.06.07 svn.r3419 for OlexSys, GUI svn.r5353)
;
_audit_update_record
;
2020-02-27 deposited with the CCDC.	2020-04-01 downloaded from the CCDC.
;
_cell_angle_alpha 90
_cell_angle_beta 105.657(8)
_cell_angle_gamma 90
_cell_formula_units_Z 8
_cell_length_a 25.417(4)
_cell_length_b 15.104(2)
_cell_length_c 40.405(8)
_cell_measurement_reflns_used 9363
_cell_measurement_temperature 100
_cell_measurement_theta_max 30.567
_cell_measurement_theta_min 2.436
_cell_volume 14936(4)
_computing_cell_refinement 'SAINT V8.38A (?, 2016)'
_computing_data_reduction 'SAINT V8.38A (?, 2016)'
_computing_molecular_graphics 'Olex2 (Dolomanov et al., 2009)'
_computing_publication_material 'Olex2 (Dolomanov et al., 2009)'
_computing_structure_refinement 'ShelXL (Sheldrick, 2015)'
_computing_structure_solution 'ShelXT (Sheldrick, 2015)'
_diffrn_ambient_temperature 100.0
_diffrn_detector 'Bruker APEX2 area detector'
_diffrn_detector_area_resol_mean 7.9
_diffrn_detector_type 'CCD area detector'
_diffrn_measured_fraction_theta_full 0.998
_diffrn_measured_fraction_theta_max 0.989
_diffrn_measurement_device 'three-circle diffractometer'
_diffrn_measurement_device_type 'Bruker SMART APEX2 area detector'
_diffrn_measurement_method '\w and \f scans'
_diffrn_radiation_monochromator 'mirror optics'
_diffrn_radiation_probe x-ray
_diffrn_radiation_type MoK\a
_diffrn_radiation_wavelength 0.71073
_diffrn_reflns_av_R_equivalents 0.0658
_diffrn_reflns_av_unetI/netI 0.0669
_diffrn_reflns_Laue_measured_fraction_full 0.998
_diffrn_reflns_Laue_measured_fraction_max 0.989
_diffrn_reflns_limit_h_max 28
_diffrn_reflns_limit_h_min -32
_diffrn_reflns_limit_k_max 19
_diffrn_reflns_limit_k_min -19
_diffrn_reflns_limit_l_max 52
_diffrn_reflns_limit_l_min -52
_diffrn_reflns_number 52846
_diffrn_reflns_point_group_measured_fraction_full 0.998
_diffrn_reflns_point_group_measured_fraction_max 0.989
_diffrn_reflns_theta_full 25.242
_diffrn_reflns_theta_max 27.618
_diffrn_reflns_theta_min 2.192
_diffrn_source 'microfocus sealed X-ray tube'
_diffrn_source_type 'Incoatec I\ms'
_diffrn_standards_number 0
_exptl_absorpt_coefficient_mu 1.165
_exptl_absorpt_correction_T_max 1.0000
_exptl_absorpt_correction_T_min 0.7262
_exptl_absorpt_correction_type multi-scan
_exptl_absorpt_process_details
'SADABS-2016/2 (Bruker,2016/2) was used for absorption correction. wR2(int) was 0.1493 before and 0.0876 after correction. The Ratio of minimum to maximum transmission is 0.7262. The \l/2 correction factor is Not present.'
_exptl_crystal_colour 'clear light colourless'
_exptl_crystal_colour_lustre clear
_exptl_crystal_colour_modifier light
_exptl_crystal_colour_primary colourless
_exptl_crystal_density_diffrn 1.442
_exptl_crystal_description prism
_exptl_crystal_F_000 6720
_exptl_crystal_preparation N.A.
_exptl_crystal_recrystallization_method N.A.
_exptl_crystal_size_max 0.215
_exptl_crystal_size_mid 0.192
_exptl_crystal_size_min 0.163
_refine_diff_density_max 0.904
_refine_diff_density_min -0.633
_refine_diff_density_rms 0.112
_refine_ls_extinction_method none
_refine_ls_goodness_of_fit_ref 1.037
_refine_ls_hydrogen_treatment constr
_refine_ls_matrix_type full
_refine_ls_number_parameters 862
_refine_ls_number_reflns 17175
_refine_ls_number_restraints 97
_refine_ls_restrained_S_all 1.035
_refine_ls_R_factor_all 0.0563
_refine_ls_R_factor_gt 0.0455
_refine_ls_shift/su_max 0.002
_refine_ls_shift/su_mean 0.000
_refine_ls_structure_factor_coef Fsqd
_refine_ls_weighting_details 'w=1/[\s^2^(Fo^2^)+(0.0334P)^2^+60.6437P] where P=(Fo^2^+2Fc^2^)/3'
_refine_ls_weighting_scheme calc
_refine_ls_wR_factor_gt 0.1135
_refine_ls_wR_factor_ref 0.1220
_reflns_Friedel_coverage 0.000
_reflns_number_gt 14271
_reflns_number_total 17175
_reflns_threshold_expression 'I > 2\s(I)'
_cod_data_source_file d0dt00842g2.cif
_cod_data_source_block a668_0m
_cod_depositor_comments 'Adding full bibliography for 7703924--7703927.cif.'
_cod_original_cell_volume 14935(5)
_cod_database_code 7703925
_shelx_shelxl_version_number 2018/3
_shelx_space_group_comment
;
The symmetry employed for this shelxl refinement is uniquely defined
by the following loop, which should always be used as a source of
symmetry information in preference to the above space-group names.
They are only intended as comments.
;
_olex2_refinement_description
;
1. Fixed Uiso
 At 1.2 times of:
  All C(H,H) groups
2. Uiso/Uaniso restraints and constraints
Uanis(C36A) \\sim Ueq, Uanis(C37A) \\sim Ueq, Uanis(C38A) \\sim Ueq,
Uanis(C39A) \\sim Ueq, Uanis(C40A) \\sim Ueq: with sigma of 0.002 and sigma for
terminal atoms of 0.004
Uanis(C40B) \\sim Ueq, Uanis(C39B) \\sim Ueq, Uanis(C38B) \\sim Ueq,
Uanis(C37B) \\sim Ueq, Uanis(C36B) \\sim Ueq: with sigma of 0.002 and sigma for
terminal atoms of 0.004
Uanis(N7A) = Uanis(N7B)
Uanis(C25A) = Uanis(C25B)
Uanis(C24A) = Uanis(C24B)
Uanis(C23A) = Uanis(C23B)
Uanis(C22A) = Uanis(C22B)
Uanis(C21A) = Uanis(C21B)
Uanis(N10A) = Uanis(N10B)
Uanis(C31A) = Uanis(C31B)
Uanis(C32A) = Uanis(C32B)
Uanis(C33A) = Uanis(C33B)
Uanis(C34A) = Uanis(C34B)
Uanis(C35A) = Uanis(C35B)
Uanis(N11A) = Uanis(N11B)
Uanis(N12A) = Uanis(N12B)
Uanis(C45A) = Uanis(C45B)
Uanis(C44A) = Uanis(C44B)
Uanis(C43A) = Uanis(C43B)
Uanis(C42A) = Uanis(C42B)
Uanis(C41A) = Uanis(C41B)
3. Same fragment restrains
{N7B, C21B, C22B, C23B, C24B, C25B} sigma for 1-2: 0.002, 1-3: 0.004
as
{N7A, C21A, C22A, C23A, C24A, C25A}
{N10B, C31B, C32B, C33B, C34B, C35B} sigma for 1-2: 0.002, 1-3: 0.004
as
{N10A, C31A, C32A, C33A, C34A, C35A}
{N12B, C41B} sigma for 1-2: 0.002, 1-3: 0.004
as
{N12A, C45A}
{N11B, C36B, C37B, C38B, C39B, C40B} sigma for 1-2: 0.002, 1-3: 0.004
as
{N11A, C36A, C37A, C38A, C39A, C40A}
4. Others
 Sof(N7B)=Sof(C21B)=Sof(H21C)=Sof(H21D)=Sof(C22B)=Sof(H22C)=Sof(H22D)=
 Sof(C23B)=Sof(H23C)=Sof(H23D)=Sof(C24B)=Sof(H24C)=Sof(H24D)=Sof(C25B)=
 Sof(H25C)=Sof(H25D)=1-FVAR(1)
 Sof(N7A)=Sof(C21A)=Sof(H21A)=Sof(H21B)=Sof(C22A)=Sof(H22A)=Sof(H22B)=
 Sof(C23A)=Sof(H23A)=Sof(H23B)=Sof(C24A)=Sof(H24A)=Sof(H24B)=Sof(C25A)=
 Sof(H25A)=Sof(H25B)=FVAR(1)
 Sof(N10B)=Sof(C31B)=Sof(H31C)=Sof(H31D)=Sof(C32B)=Sof(H32C)=Sof(H32D)=
 Sof(C33B)=Sof(H33C)=Sof(H33D)=Sof(C34B)=Sof(H34C)=Sof(H34D)=Sof(C35B)=
 Sof(H35C)=Sof(H35D)=Sof(N11A)=Sof(C36A)=Sof(H36C)=Sof(H36D)=Sof(C37A)=
 Sof(H37C)=Sof(H37D)=Sof(C38A)=Sof(H38C)=Sof(H38D)=Sof(C39A)=Sof(H39C)=
 Sof(H39D)=Sof(C40A)=Sof(H40C)=Sof(H40D)=1-FVAR(2)
 Sof(N10A)=Sof(C31A)=Sof(H31A)=Sof(H31B)=Sof(C32A)=Sof(H32A)=Sof(H32B)=
 Sof(C33A)=Sof(H33A)=Sof(H33B)=Sof(C34A)=Sof(H34A)=Sof(H34B)=Sof(C35A)=
 Sof(H35A)=Sof(H35B)=Sof(N11B)=Sof(C36B)=Sof(H36A)=Sof(H36B)=Sof(C37B)=
 Sof(H37A)=Sof(H37B)=Sof(C38B)=Sof(H38A)=Sof(H38B)=Sof(C39B)=Sof(H39A)=
 Sof(H39B)=Sof(C40B)=Sof(H40A)=Sof(H40B)=FVAR(2)
 Sof(N12B)=Sof(C41B)=Sof(H41C)=Sof(H41D)=Sof(C42B)=Sof(H42C)=Sof(H42D)=
 Sof(C43B)=Sof(H43C)=Sof(H43D)=Sof(C44B)=Sof(H44C)=Sof(H44D)=Sof(C45B)=
 Sof(H45C)=Sof(H45D)=1-FVAR(3)
 Sof(N12A)=Sof(C45A)=Sof(H45A)=Sof(H45B)=Sof(C44A)=Sof(H44A)=Sof(H44B)=
 Sof(C43A)=Sof(H43A)=Sof(H43B)=Sof(C42A)=Sof(H42A)=Sof(H42B)=Sof(C41A)=
 Sof(H41A)=Sof(H41B)=FVAR(3)
5.a Secondary CH2 refined with riding coordinates:
 C1(H1A,H1B), C2(H2A,H2B), C3(H3A,H3B), C4(H4A,H4B), C5(H5A,H5B), C6(H6A,H6B),
 C7(H7A,H7B), C8(H8A,H8B), C9(H9A,H9B), C10(H10A,H10B), C11(H11A,H11B),
 C12(H12A,H12B), C13(H13A,H13B), C14(H14A,H14B), C15(H15A,H15B), C16(H16A,H16B),
  C17(H17A,H17B), C18(H18A,H18B), C19(H19A,H19B), C20(H20A,H20B), C26(H26A,
 H26B), C27(H27A,H27B), C28(H28A,H28B), C29(H29A,H29B), C30(H30A,H30B),
 C46(H46A,H46B), C47(H47A,H47B), C48(H48A,H48B), C49(H49A,H49B), C50(H50A,H50B),
  C51(H51A,H51B), C52(H52A,H52B), C53(H53A,H53B), C54(H54A,H54B), C55(H55A,
 H55B), C56(H56A,H56B), C57(H57A,H57B), C58(H58A,H58B), C59(H59A,H59B),
 C60(H60A,H60B), C21A(H21A,H21B), C22A(H22A,H22B), C23A(H23A,H23B), C24A(H24A,
 H24B), C25A(H25A,H25B), C31A(H31A,H31B), C32A(H32A,H32B), C33A(H33A,H33B),
 C34A(H34A,H34B), C35A(H35A,H35B), C36B(H36A,H36B), C37B(H37A,H37B), C38B(H38A,
 H38B), C39B(H39A,H39B), C40B(H40A,H40B), C45A(H45A,H45B), C44A(H44A,H44B),
 C43A(H43A,H43B), C42A(H42A,H42B), C41A(H41A,H41B), C21B(H21C,H21D), C22B(H22C,
 H22D), C23B(H23C,H23D), C24B(H24C,H24D), C25B(H25C,H25D), C31B(H31C,H31D),
 C32B(H32C,H32D), C33B(H33C,H33D), C34B(H34C,H34D), C35B(H35C,H35D), C36A(H36C,
 H36D), C37A(H37C,H37D), C38A(H38C,H38D), C39A(H39C,H39D), C40A(H40C,H40D),
 C41B(H41C,H41D), C42B(H42C,H42D), C43B(H43C,H43D), C44B(H44C,H44D), C45B(H45C,
 H45D)
;
_olex2_exptl_crystal_mounting_method N.A.
_olex2_submission_original_sample_id Ag4(Pipen)4
_olex2_submission_special_instructions 'No special instructions were received'

loop_
_space_group_symop_operation_xyz
'x, y, z'
'-x, y, -z+1/2'
'x+1/2, y+1/2, z'
'-x+1/2, y+1/2, -z+1/2'
'-x, -y, -z'
'x, -y, z-1/2'
'-x+1/2, -y+1/2, -z'
'x+1/2, -y+1/2, z-1/2'

loop_
_atom_site_label
_atom_site_type_symbol
_atom_site_fract_x
_atom_site_fract_y
_atom_site_fract_z
_atom_site_U_iso_or_equiv
_atom_site_adp_type
_atom_site_occupancy
_atom_site_site_symmetry_order
_atom_site_calc_flag
_atom_site_refinement_flags_posn
_atom_site_refinement_flags_adp
_atom_site_refinement_flags_occupancy
_atom_site_disorder_assembly
_atom_site_disorder_group
Ag1 Ag 0.31082(2) 0.19791(2) 0.44405(2) 0.02421(7) Uani 1 1 d . . . . .
Ag2 Ag 0.23907(2) 0.07140(2) 0.39669(2) 0.02931(8) Uani 1 1 d . . . . .
Ag3 Ag 0.17970(2) 0.21947(2) 0.35739(2) 0.03396(8) Uani 1 1 d . . . . .
Ag4 Ag 0.25115(2) 0.34901(2) 0.40453(2) 0.02726(7) Uani 1 1 d . . . . .
P1 P 0.36552(4) 0.06284(6) 0.40778(3) 0.0289(2) Uani 1 1 d . . . . .
P2 P 0.12324(4) 0.01593(7) 0.34714(3) 0.0338(2) Uani 1 1 d . . . . .
P3 P 0.18132(5) 0.41191(7) 0.32552(3) 0.0371(2) Uani 1 1 d . . . . .
P4 P 0.32666(4) 0.39351(6) 0.48154(2) 0.02305(18) Uani 1 1 d . . . . .
N1 N 0.32005(13) 0.06945(19) 0.42690(8) 0.0285(6) Uani 1 1 d . . . . .
N2 N 0.36589(14) 0.1239(2) 0.37291(9) 0.0349(7) Uani 1 1 d . . . . .
N3 N 0.42596(13) 0.0932(2) 0.43394(9) 0.0326(7) Uani 1 1 d . . . . .
N4 N 0.36791(15) -0.0401(2) 0.39301(9) 0.0367(8) Uani 1 1 d . . . . .
N5 N 0.15908(14) 0.0912(2) 0.36709(9) 0.0368(8) Uani 1 1 d . . . . .
N6 N 0.12201(14) -0.0802(2) 0.36822(9) 0.0358(7) Uani 1 1 d . . . . .
N8 N 0.05686(15) 0.0430(2) 0.33612(9) 0.0403(8) Uani 1 1 d . . . . .
N9 N 0.21002(17) 0.3452(3) 0.35315(9) 0.0486(10) Uani 1 1 d . . . . .
N13 N 0.29380(12) 0.32723(18) 0.45487(7) 0.0247(6) Uani 1 1 d . . . . .
N14 N 0.29207(13) 0.48466(19) 0.48807(8) 0.0263(6) Uani 1 1 d . . . . .
N15 N 0.37985(12) 0.44238(19) 0.47198(8) 0.0281(6) Uani 1 1 d . . . . .
N16 N 0.35047(12) 0.34454(19) 0.51938(8) 0.0259(6) Uani 1 1 d . . . . .
C1 C 0.3718(2) 0.2216(3) 0.37737(12) 0.0444(11) Uani 1 1 d . . . . .
H1A H 0.398690 0.235039 0.399529 0.053 Uiso 1 1 calc R . . . .
H1B H 0.336284 0.247746 0.377838 0.053 Uiso 1 1 calc R . . . .
C2 C 0.3906(2) 0.2618(3) 0.34815(14) 0.0590(14) Uani 1 1 d . . . . .
H2A H 0.393394 0.326842 0.351068 0.071 Uiso 1 1 calc R . . . .
H2B H 0.427335 0.238724 0.348788 0.071 Uiso 1 1 calc R . . . .
C3 C 0.3512(3) 0.2401(4) 0.31374(15) 0.0690(16) Uani 1 1 d . . . . .
H3A H 0.366143 0.261826 0.295000 0.083 Uiso 1 1 calc R . . . .
H3B H 0.315901 0.270139 0.311744 0.083 Uiso 1 1 calc R . . . .
C4 C 0.3421(2) 0.1395(4) 0.31019(13) 0.0594(14) Uani 1 1 d . . . . .
H4A H 0.313636 0.126486 0.288661 0.071 Uiso 1 1 calc R . . . .
H4B H 0.376381 0.110215 0.308927 0.071 Uiso 1 1 calc R . . . .
C5 C 0.32460(19) 0.1033(3) 0.34064(11) 0.0439(10) Uani 1 1 d . . . . .
H5A H 0.289132 0.129732 0.341038 0.053 Uiso 1 1 calc R . . . .
H5B H 0.319771 0.038352 0.338298 0.053 Uiso 1 1 calc R . . . .
C6 C 0.43719(16) 0.0716(3) 0.47043(11) 0.0352(9) Uani 1 1 d . . . . .
H6A H 0.456935 0.014481 0.475039 0.042 Uiso 1 1 calc R . . . .
H6B H 0.402318 0.065256 0.476699 0.042 Uiso 1 1 calc R . . . .
C7 C 0.47123(19) 0.1434(3) 0.49198(12) 0.0450(10) Uani 1 1 d . . . . .
H7A H 0.480030 0.126363 0.516524 0.054 Uiso 1 1 calc R . . . .
H7B H 0.449832 0.199018 0.489071 0.054 Uiso 1 1 calc R . . . .
C8 C 0.5244(2) 0.1594(3) 0.48191(14) 0.0515(12) Uani 1 1 d . . . . .
H8A H 0.543493 0.211610 0.494409 0.062 Uiso 1 1 calc R . . . .
H8B H 0.548664 0.107392 0.488363 0.062 Uiso 1 1 calc R . . . .
C9 C 0.51183(19) 0.1750(3) 0.44352(14) 0.0485(11) Uani 1 1 d . . . . .
H9A H 0.546504 0.178515 0.436863 0.058 Uiso 1 1 calc R . . . .
H9B H 0.492657 0.232366 0.437792 0.058 Uiso 1 1 calc R . . . .
C10 C 0.47635(18) 0.1012(3) 0.42304(12) 0.0419(10) Uani 1 1 d . . . . .
H10A H 0.467261 0.114975 0.398176 0.050 Uiso 1 1 calc R . . . .
H10B H 0.496611 0.044520 0.426967 0.050 Uiso 1 1 calc R . . . .
C11 C 0.33307(17) -0.1117(3) 0.39838(12) 0.0381(9) Uani 1 1 d . . . . .
H11A H 0.309515 -0.131662 0.375912 0.046 Uiso 1 1 calc R . . . .
H11B H 0.309102 -0.090025 0.412314 0.046 Uiso 1 1 calc R . . . .
C12 C 0.3668(2) -0.1887(3) 0.41653(14) 0.0525(12) Uani 1 1 d . . . . .
H12A H 0.342198 -0.238163 0.418500 0.063 Uiso 1 1 calc R . . . .
H12B H 0.387118 -0.170551 0.440034 0.063 Uiso 1 1 calc R . . . .
C13 C 0.4073(2) -0.2203(3) 0.39682(15) 0.0510(12) Uani 1 1 d . . . . .
H13A H 0.431267 -0.266805 0.410203 0.061 Uiso 1 1 calc R . . . .
H13B H 0.386996 -0.245980 0.374478 0.061 Uiso 1 1 calc R . . . .
C14 C 0.44168(18) -0.1429(3) 0.39083(13) 0.0460(11) Uani 1 1 d . . . . .
H14A H 0.465574 -0.122529 0.413127 0.055 Uiso 1 1 calc R . . . .
H14B H 0.465300 -0.162425 0.376336 0.055 Uiso 1 1 calc R . . . .
C15 C 0.4061(2) -0.0676(3) 0.37347(12) 0.0420(10) Uani 1 1 d . . . . .
H15A H 0.429472 -0.016804 0.371152 0.050 Uiso 1 1 calc R . . . .
H15B H 0.385288 -0.086137 0.350109 0.050 Uiso 1 1 calc R . . . .
C16 C 0.17165(17) -0.1361(3) 0.37453(12) 0.0414(10) Uani 1 1 d . . . . .
H16A H 0.200741 -0.111072 0.393683 0.050 Uiso 1 1 calc R . . . .
H16B H 0.185167 -0.137257 0.353741 0.050 Uiso 1 1 calc R . . . .
C17 C 0.1582(2) -0.2301(3) 0.38352(14) 0.0530(12) Uani 1 1 d . . . . .
H17A H 0.191536 -0.267014 0.388237 0.064 Uiso 1 1 calc R . . . .
H17B H 0.130724 -0.256258 0.363757 0.064 Uiso 1 1 calc R . . . .
C18 C 0.1358(2) -0.2297(3) 0.41508(16) 0.0567(14) Uani 1 1 d . . . . .
H18A H 0.123749 -0.290091 0.419159 0.068 Uiso 1 1 calc R . . . .
H18B H 0.164894 -0.211440 0.435591 0.068 Uiso 1 1 calc R . . . .
C19 C 0.0877(2) -0.1659(3) 0.40954(15) 0.0556(13) Uani 1 1 d . . . . .
H19A H 0.056537 -0.188755 0.391152 0.067 Uiso 1 1 calc R . . . .
H19B H 0.075899 -0.161197 0.430924 0.067 Uiso 1 1 calc R . . . .
C20 C 0.10397(19) -0.0753(3) 0.39958(12) 0.0416(10) Uani 1 1 d . . . . .
H20A H 0.072432 -0.034515 0.395928 0.050 Uiso 1 1 calc R . . . .
H20B H 0.133884 -0.051345 0.418505 0.050 Uiso 1 1 calc R . . . .
C26 C 0.01202(19) -0.0207(3) 0.32564(14) 0.0526(12) Uani 1 1 d . . . . .
H26A H 0.024146 -0.079288 0.335866 0.063 Uiso 1 1 calc R . . . .
H26B H 0.001447 -0.027085 0.300312 0.063 Uiso 1 1 calc R . . . .
C27 C -0.0366(2) 0.0104(4) 0.33731(19) 0.0703(17) Uani 1 1 d . . . . .
H27A H -0.067274 -0.031565 0.329015 0.084 Uiso 1 1 calc R . . . .
H27B H -0.026927 0.010801 0.362746 0.084 Uiso 1 1 calc R . . . .
C28 C -0.0546(2) 0.1017(4) 0.32406(16) 0.0640(15) Uani 1 1 d . . . . .
H28A H -0.083820 0.122695 0.334135 0.077 Uiso 1 1 calc R . . . .
H28B H -0.069595 0.099850 0.298765 0.077 Uiso 1 1 calc R . . . .
C29 C -0.0063(2) 0.1655(4) 0.33354(15) 0.0640(15) Uani 1 1 d . . . . .
H29A H -0.017501 0.223538 0.322452 0.077 Uiso 1 1 calc R . . . .
H29B H 0.004744 0.174662 0.358734 0.077 Uiso 1 1 calc R . . . .
C30 C 0.04092(19) 0.1307(3) 0.32238(14) 0.0544(13) Uani 1 1 d . . . . .
H30A H 0.031146 0.128373 0.296965 0.065 Uiso 1 1 calc R . . . .
H30B H 0.072289 0.171599 0.330184 0.065 Uiso 1 1 calc R . . . .
C46 C 0.26735(18) 0.5377(2) 0.45723(10) 0.0335(8) Uani 1 1 d . . . . .
H46A H 0.234397 0.507209 0.443160 0.040 Uiso 1 1 calc R . . . .
H46B H 0.293634 0.543661 0.443197 0.040 Uiso 1 1 calc R . . . .
C47 C 0.2517(2) 0.6295(3) 0.46725(12) 0.0459(11) Uani 1 1 d . . . . .
H47A H 0.284774 0.660919 0.480651 0.055 Uiso 1 1 calc R . . . .
H47B H 0.235258 0.664414 0.446279 0.055 Uiso 1 1 calc R . . . .
C48 C 0.2109(2) 0.6209(3) 0.48868(13) 0.0483(11) Uani 1 1 d . . . . .
H48A H 0.176228 0.595748 0.474412 0.058 Uiso 1 1 calc R . . . .
H48B H 0.203169 0.680050 0.496770 0.058 Uiso 1 1 calc R . . . .
C49 C 0.23442(19) 0.5606(3) 0.51953(11) 0.0388(9) Uani 1 1 d . . . . .
H49A H 0.266037 0.590239 0.535427 0.047 Uiso 1 1 calc R . . . .
H49B H 0.206369 0.550683 0.532031 0.047 Uiso 1 1 calc R . . . .
C50 C 0.25263(16) 0.4715(2) 0.50867(10) 0.0302(8) Uani 1 1 d . . . . .
H50A H 0.269841 0.435908 0.529332 0.036 Uiso 1 1 calc R . . . .
H50B H 0.220424 0.438570 0.494920 0.036 Uiso 1 1 calc R . . . .
C51 C 0.40432(17) 0.5288(3) 0.48387(10) 0.0356(9) Uani 1 1 d . . . . .
H51A H 0.439523 0.519845 0.501443 0.043 Uiso 1 1 calc R . . . .
H51B H 0.379733 0.562155 0.494637 0.043 Uiso 1 1 calc R . . . .
C52 C 0.41396(19) 0.5824(3) 0.45392(12) 0.0424(10) Uani 1 1 d . . . . .
H52A H 0.378348 0.597871 0.437783 0.051 Uiso 1 1 calc R . . . .
H52B H 0.433069 0.638225 0.462764 0.051 Uiso 1 1 calc R . . . .
C53 C 0.44812(18) 0.5300(3) 0.43484(12) 0.0427(10) Uani 1 1 d . . . . .
H53A H 0.485861 0.523620 0.449742 0.051 Uiso 1 1 calc R . . . .
H53B H 0.449811 0.562770 0.413931 0.051 Uiso 1 1 calc R . . . .
C54 C 0.42344(17) 0.4378(3) 0.42466(11) 0.0377(9) Uani 1 1 d . . . . .
H54A H 0.388166 0.443897 0.406897 0.045 Uiso 1 1 calc R . . . .
H54B H 0.448385 0.402638 0.414793 0.045 Uiso 1 1 calc R . . . .
C55 C 0.41437(16) 0.3898(3) 0.45596(11) 0.0355(9) Uani 1 1 d . . . . .
H55A H 0.396819 0.331830 0.448786 0.043 Uiso 1 1 calc R . . . .
H55B H 0.450034 0.378874 0.472826 0.043 Uiso 1 1 calc R . . . .
C56 C 0.39167(16) 0.3849(3) 0.54774(9) 0.0322(8) Uani 1 1 d . . . . .
H56A H 0.374295 0.406307 0.565419 0.039 Uiso 1 1 calc R . . . .
H56B H 0.408382 0.436217 0.539199 0.039 Uiso 1 1 calc R . . . .
C57 C 0.43561(17) 0.3171(3) 0.56352(11) 0.0424(10) Uani 1 1 d . . . . .
H57A H 0.462913 0.343951 0.583189 0.051 Uiso 1 1 calc R . . . .
H57B H 0.454608 0.298612 0.546246 0.051 Uiso 1 1 calc R . . . .
C58 C 0.40967(17) 0.2360(3) 0.57580(11) 0.0408(10) Uani 1 1 d . . . . .
H58A H 0.437990 0.190232 0.584264 0.049 Uiso 1 1 calc R . . . .
H58B H 0.394731 0.253315 0.595090 0.049 Uiso 1 1 calc R . . . .
C59 C 0.36397(15) 0.1978(2) 0.54666(10) 0.0295(8) Uani 1 1 d . . . . .
H59A H 0.379718 0.172029 0.528921 0.035 Uiso 1 1 calc R . . . .
H59B H 0.345141 0.149887 0.555709 0.035 Uiso 1 1 calc R . . . .
C60 C 0.32289(14) 0.2697(2) 0.53054(9) 0.0262(7) Uani 1 1 d . . . . .
H60A H 0.295168 0.245006 0.510566 0.031 Uiso 1 1 calc R . . . .
H60B H 0.303872 0.290330 0.547520 0.031 Uiso 1 1 calc R . . . .
N7A N 0.1306(8) -0.0068(10) 0.3078(3) 0.0330(14) Uani 0.255(6) 1 d D . P A 1
C21A C 0.0992(5) -0.0718(9) 0.2831(4) 0.0397(14) Uani 0.255(6) 1 d D . P A 1
H21A H 0.073599 -0.040589 0.263774 0.048 Uiso 0.255(6) 1 calc R . P A 1
H21B H 0.077658 -0.109961 0.294433 0.048 Uiso 0.255(6) 1 calc R . P A 1
C22A C 0.1388(7) -0.1287(9) 0.2694(4) 0.0622(19) Uani 0.255(6) 1 d D . P A 1
H22A H 0.161288 -0.164983 0.288407 0.075 Uiso 0.255(6) 1 calc R . P A 1
H22B H 0.117530 -0.169463 0.251575 0.075 Uiso 0.255(6) 1 calc R . P A 1
C23A C 0.1750(8) -0.0743(12) 0.2546(5) 0.064(2) Uani 0.255(6) 1 d D . P A 1
H23A H 0.166387 -0.085823 0.229630 0.077 Uiso 0.255(6) 1 calc R . P A 1
H23B H 0.213325 -0.092266 0.265053 0.077 Uiso 0.255(6) 1 calc R . P A 1
C24A C 0.1690(9) 0.0293(11) 0.2608(4) 0.081(3) Uani 0.255(6) 1 d D . P A 1
H24A H 0.202075 0.059652 0.258074 0.098 Uiso 0.255(6) 1 calc R . P A 1
H24B H 0.137410 0.052028 0.242665 0.098 Uiso 0.255(6) 1 calc R . P A 1
C25A C 0.1619(8) 0.0513(11) 0.2921(5) 0.070(2) Uani 0.255(6) 1 d D . P A 1
H25A H 0.144396 0.110381 0.289778 0.083 Uiso 0.255(6) 1 calc R . P A 1
H25B H 0.198628 0.057801 0.308292 0.083 Uiso 0.255(6) 1 calc R . P A 1
N10A N 0.1606(11) 0.3659(8) 0.2861(2) 0.0394(10) Uani 0.324(3) 1 d D . P B 1
C31A C 0.1741(5) 0.2760(7) 0.2765(3) 0.0550(18) Uani 0.324(3) 1 d D . P B 1
H31A H 0.140559 0.239500 0.269753 0.066 Uiso 0.324(3) 1 calc R . P B 1
H31B H 0.200039 0.247319 0.296313 0.066 Uiso 0.324(3) 1 calc R . P B 1
C32A C 0.1996(5) 0.2828(8) 0.2465(3) 0.062(2) Uani 0.324(3) 1 d D . P B 1
H32A H 0.235108 0.313979 0.254229 0.075 Uiso 0.324(3) 1 calc R . P B 1
H32B H 0.206709 0.222545 0.239114 0.075 Uiso 0.324(3) 1 calc R . P B 1
C33A C 0.1631(6) 0.3320(8) 0.2163(2) 0.0565(19) Uani 0.324(3) 1 d D . P B 1
H33A H 0.130053 0.296097 0.206181 0.068 Uiso 0.324(3) 1 calc R . P B 1
H33B H 0.182693 0.340758 0.198478 0.068 Uiso 0.324(3) 1 calc R . P B 1
C34A C 0.1461(5) 0.4216(6) 0.2274(3) 0.0480(15) Uani 0.324(3) 1 d D . P B 1
H34A H 0.178360 0.461070 0.234071 0.058 Uiso 0.324(3) 1 calc R . P B 1
H34B H 0.118889 0.449416 0.207912 0.058 Uiso 0.324(3) 1 calc R . P B 1
C35A C 0.1217(5) 0.4104(7) 0.2575(3) 0.0429(14) Uani 0.324(3) 1 d D . P B 1
H35A H 0.112246 0.469119 0.265142 0.052 Uiso 0.324(3) 1 calc R . P B 1
H35B H 0.087760 0.374950 0.250267 0.052 Uiso 0.324(3) 1 calc R . P B 1
N11B N 0.1229(4) 0.4421(9) 0.3341(3) 0.0379(15) Uani 0.324(3) 1 d D . P B 1
C36B C 0.0752(4) 0.3875(7) 0.3271(3) 0.037(3) Uani 0.324(3) 1 d D U P B 1
H36A H 0.078503 0.344933 0.346161 0.045 Uiso 0.324(3) 1 calc R . P B 1
H36B H 0.072484 0.353221 0.305798 0.045 Uiso 0.324(3) 1 calc R . P B 1
C37B C 0.0235(4) 0.4421(8) 0.3228(3) 0.043(3) Uani 0.324(3) 1 d D U P B 1
H37A H -0.008642 0.402307 0.318159 0.052 Uiso 0.324(3) 1 calc R . P B 1
H37B H 0.018901 0.482512 0.302928 0.052 Uiso 0.324(3) 1 calc R . P B 1
C38B C 0.0264(5) 0.4966(9) 0.3555(4) 0.071(5) Uani 0.324(3) 1 d D U P B 1
H38A H 0.027878 0.456957 0.375214 0.086 Uiso 0.324(3) 1 calc R . P B 1
H38B H -0.006020 0.535399 0.352040 0.086 Uiso 0.324(3) 1 calc R . P B 1
C39B C 0.0813(5) 0.5550(8) 0.3624(4) 0.058(4) Uani 0.324(3) 1 d D U P B 1
H39A H 0.077908 0.598117 0.343444 0.070 Uiso 0.324(3) 1 calc R . P B 1
H39B H 0.086506 0.588535 0.384079 0.070 Uiso 0.324(3) 1 calc R . P B 1
C40B C 0.1281(4) 0.4983(11) 0.3646(3) 0.031(4) Uani 0.324(3) 1 d D U P B 1
H40A H 0.133292 0.459774 0.385070 0.038 Uiso 0.324(3) 1 calc R . P B 1
H40B H 0.161084 0.535618 0.367917 0.038 Uiso 0.324(3) 1 calc R . P B 1
N12A N 0.2303(12) 0.490(3) 0.3202(11) 0.036(2) Uani 0.303(12) 1 d D . P B 1
C45A C 0.2906(11) 0.501(4) 0.3413(13) 0.049(2) Uani 0.303(12) 1 d D . P B 1
H45A H 0.295778 0.463551 0.362104 0.059 Uiso 0.303(12) 1 calc R . P B 1
H45B H 0.313506 0.474464 0.327502 0.059 Uiso 0.303(12) 1 calc R . P B 1
C44A C 0.3073(10) 0.5641(14) 0.3496(5) 0.053(2) Uani 0.303(12) 1 d . . P B 1
H44A H 0.347439 0.560046 0.353593 0.064 Uiso 0.303(12) 1 calc R . P B 1
H44B H 0.300385 0.576251 0.372112 0.064 Uiso 0.303(12) 1 calc R . P B 1
C43A C 0.287(2) 0.648(3) 0.3258(13) 0.068(4) Uani 0.303(12) 1 d . . P B 1
H43A H 0.305843 0.701889 0.336647 0.082 Uiso 0.303(12) 1 calc R . P B 1
H43B H 0.294265 0.639523 0.303133 0.082 Uiso 0.303(12) 1 calc R . P B 1
C42A C 0.2288(14) 0.653(2) 0.3223(7) 0.047(2) Uani 0.303(12) 1 d . . P B 1
H42A H 0.213779 0.705482 0.308284 0.056 Uiso 0.303(12) 1 calc R . P B 1
H42B H 0.222774 0.661012 0.345331 0.056 Uiso 0.303(12) 1 calc R . P B 1
C41A C 0.1973(10) 0.5695(14) 0.3053(5) 0.0391(18) Uani 0.303(12) 1 d . . P B 1
H41A H 0.161002 0.567000 0.309868 0.047 Uiso 0.303(12) 1 calc R . P B 1
H41B H 0.191957 0.571438 0.280112 0.047 Uiso 0.303(12) 1 calc R . P B 1
N7B N 0.1426(2) -0.0209(4) 0.31283(12) 0.0330(14) Uani 0.745(6) 1 d D . P A 2
C21B C 0.1153(2) -0.0963(4) 0.29202(13) 0.0397(14) Uani 0.745(6) 1 d D . P A 2
H21C H 0.079928 -0.108192 0.296987 0.048 Uiso 0.745(6) 1 calc R . P A 2
H21D H 0.138364 -0.149876 0.297919 0.048 Uiso 0.745(6) 1 calc R . P A 2
C22B C 0.1058(3) -0.0747(5) 0.25376(16) 0.0622(19) Uani 0.745(6) 1 d D . P A 2
H22C H 0.088529 -0.126163 0.239863 0.075 Uiso 0.745(6) 1 calc R . P A 2
H22D H 0.080427 -0.023882 0.247673 0.075 Uiso 0.745(6) 1 calc R . P A 2
C23B C 0.1573(3) -0.0529(6) 0.24531(16) 0.064(2) Uani 0.745(6) 1 d D . P A 2
H23C H 0.148726 -0.026319 0.222076 0.077 Uiso 0.745(6) 1 calc R . P A 2
H23D H 0.178105 -0.108120 0.244882 0.077 Uiso 0.745(6) 1 calc R . P A 2
C24B C 0.1944(4) 0.0144(7) 0.2724(2) 0.081(3) Uani 0.745(6) 1 d D . P A 2
H24C H 0.232485 0.009955 0.270812 0.098 Uiso 0.745(6) 1 calc R . P A 2
H24D H 0.181587 0.075475 0.265835 0.098 Uiso 0.745(6) 1 calc R . P A 2
C25B C 0.1939(3) 0.0001(6) 0.30570(18) 0.070(2) Uani 0.745(6) 1 d D . P A 2
H25C H 0.208757 0.053791 0.319027 0.083 Uiso 0.745(6) 1 calc R . P A 2
H25D H 0.219640 -0.048874 0.314798 0.083 Uiso 0.745(6) 1 calc R . P A 2
N10B N 0.1596(6) 0.3764(4) 0.28502(14) 0.0394(10) Uani 0.676(3) 1 d D . P B 2
C31B C 0.1138(3) 0.3126(5) 0.27748(16) 0.0550(18) Uani 0.676(3) 1 d D . P B 2
H31C H 0.086221 0.330930 0.289365 0.066 Uiso 0.676(3) 1 calc R . P B 2
H31D H 0.127324 0.253028 0.285860 0.066 Uiso 0.676(3) 1 calc R . P B 2
C32B C 0.0880(3) 0.3100(6) 0.23881(18) 0.062(2) Uani 0.676(3) 1 d D . P B 2
H32C H 0.058617 0.264972 0.233537 0.075 Uiso 0.676(3) 1 calc R . P B 2
H32D H 0.071363 0.368207 0.231064 0.075 Uiso 0.676(3) 1 calc R . P B 2
C33B C 0.1296(3) 0.2880(5) 0.21934(17) 0.0565(19) Uani 0.676(3) 1 d D . P B 2
H33C H 0.112275 0.293134 0.194343 0.068 Uiso 0.676(3) 1 calc R . P B 2
H33D H 0.142027 0.226046 0.224266 0.068 Uiso 0.676(3) 1 calc R . P B 2
C34B C 0.1786(3) 0.3500(5) 0.22952(17) 0.0480(15) Uani 0.676(3) 1 d D . P B 2
H34C H 0.207081 0.330061 0.218606 0.058 Uiso 0.676(3) 1 calc R . P B 2
H34D H 0.167327 0.410590 0.221261 0.058 Uiso 0.676(3) 1 calc R . P B 2
C35B C 0.2018(3) 0.3510(4) 0.26830(16) 0.0429(14) Uani 0.676(3) 1 d D . P B 2
H35C H 0.216043 0.291437 0.276318 0.052 Uiso 0.676(3) 1 calc R . P B 2
H35D H 0.232581 0.393439 0.274687 0.052 Uiso 0.676(3) 1 calc R . P B 2
N11A N 0.1228(2) 0.4620(4) 0.32795(15) 0.0379(15) Uani 0.676(3) 1 d D . P B 2
C36A C 0.0871(4) 0.5165(6) 0.3027(2) 0.076(3) Uani 0.676(3) 1 d D U P B 2
H36C H 0.087745 0.496323 0.279484 0.091 Uiso 0.676(3) 1 calc R . P B 2
H36D H 0.100349 0.578357 0.305533 0.091 Uiso 0.676(3) 1 calc R . P B 2
C37A C 0.0287(5) 0.5132(9) 0.3056(3) 0.152(6) Uani 0.676(3) 1 d D U P B 2
H37C H 0.014557 0.451984 0.301542 0.182 Uiso 0.676(3) 1 calc R . P B 2
H37D H 0.005220 0.551910 0.287854 0.182 Uiso 0.676(3) 1 calc R . P B 2
C38A C 0.0263(5) 0.5442(8) 0.3415(3) 0.121(5) Uani 0.676(3) 1 d D U P B 2
H38C H -0.011300 0.538621 0.343952 0.146 Uiso 0.676(3) 1 calc R . P B 2
H38D H 0.037962 0.606720 0.345403 0.146 Uiso 0.676(3) 1 calc R . P B 2
C39A C 0.0675(5) 0.4804(9) 0.3685(3) 0.140(6) Uani 0.676(3) 1 d D U P B 2
H39C H 0.069229 0.499068 0.392260 0.169 Uiso 0.676(3) 1 calc R . P B 2
H39D H 0.053880 0.418724 0.365435 0.169 Uiso 0.676(3) 1 calc R . P B 2
C40A C 0.1215(4) 0.4846(11) 0.3632(3) 0.097(6) Uani 0.676(3) 1 d D U P B 2
H40C H 0.145922 0.443578 0.379404 0.117 Uiso 0.676(3) 1 calc R . P B 2
H40D H 0.136142 0.545277 0.368525 0.117 Uiso 0.676(3) 1 calc R . P B 2
N12B N 0.2195(5) 0.4974(10) 0.3246(4) 0.036(2) Uani 0.697(12) 1 d D . P B 2
C41B C 0.2106(4) 0.5662(5) 0.2951(2) 0.0391(18) Uani 0.697(12) 1 d D . P B 2
H41C H 0.237369 0.556736 0.281657 0.047 Uiso 0.697(12) 1 calc R . P B 2
H41D H 0.173338 0.560430 0.279518 0.047 Uiso 0.697(12) 1 calc R . P B 2
C42B C 0.2182(5) 0.6567(8) 0.3115(3) 0.047(2) Uani 0.697(12) 1 d . . P B 2
H42C H 0.191967 0.664982 0.325447 0.056 Uiso 0.697(12) 1 calc R . P B 2
H42D H 0.210941 0.702824 0.293406 0.056 Uiso 0.697(12) 1 calc R . P B 2
C43B C 0.2773(8) 0.6663(9) 0.3346(5) 0.068(4) Uani 0.697(12) 1 d . . P B 2
H43C H 0.303093 0.666323 0.320140 0.082 Uiso 0.697(12) 1 calc R . P B 2
H43D H 0.281072 0.723560 0.347000 0.082 Uiso 0.697(12) 1 calc R . P B 2
C44B C 0.2918(4) 0.5910(6) 0.3606(2) 0.053(2) Uani 0.697(12) 1 d . . P B 2
H44C H 0.270698 0.596704 0.377822 0.064 Uiso 0.697(12) 1 calc R . P B 2
H44D H 0.331197 0.592980 0.372757 0.064 Uiso 0.697(12) 1 calc R . P B 2
C45B C 0.2768(4) 0.4967(14) 0.3396(5) 0.049(2) Uani 0.697(12) 1 d . . P B 2
H45C H 0.296411 0.491991 0.321551 0.059 Uiso 0.697(12) 1 calc R . P B 2
H45D H 0.287365 0.445994 0.355498 0.059 Uiso 0.697(12) 1 calc R . P B 2

loop_
_atom_site_aniso_label
_atom_site_aniso_U_11
_atom_site_aniso_U_22
_atom_site_aniso_U_33
_atom_site_aniso_U_23
_atom_site_aniso_U_13
_atom_site_aniso_U_12
Ag1 0.02569(13) 0.01814(12) 0.02955(14) 0.00027(9) 0.00872(11) 0.00097(10)
Ag2 0.03240(15) 0.02554(14) 0.03172(15) -0.00503(10) 0.01163(12) -0.00288(11)
Ag3 0.03749(16) 0.03645(16) 0.02546(14) -0.00007(11) 0.00426(12) -0.00741(13)
Ag4 0.02897(14) 0.02422(14) 0.02633(14) 0.00435(10) 0.00356(11) -0.00255(10)
P1 0.0364(5) 0.0187(4) 0.0360(5) 0.0027(4) 0.0172(4) 0.0032(4)
P2 0.0384(5) 0.0326(5) 0.0308(5) -0.0076(4) 0.0103(4) -0.0089(4)
P3 0.0401(6) 0.0398(6) 0.0269(5) 0.0037(4) 0.0014(4) -0.0065(5)
P4 0.0249(4) 0.0168(4) 0.0266(4) 0.0027(3) 0.0055(3) -0.0008(3)
N1 0.0326(16) 0.0203(14) 0.0348(17) 0.0017(12) 0.0128(13) 0.0021(12)
N2 0.0453(19) 0.0261(16) 0.0370(18) 0.0039(13) 0.0171(15) 0.0016(14)
N3 0.0317(17) 0.0269(16) 0.0427(19) 0.0045(13) 0.0163(14) 0.0041(13)
N4 0.051(2) 0.0193(15) 0.050(2) -0.0016(14) 0.0315(17) 0.0000(14)
N5 0.0343(17) 0.0363(18) 0.0378(19) -0.0080(14) 0.0063(15) -0.0056(15)
N6 0.0412(19) 0.0292(17) 0.0395(19) -0.0068(14) 0.0152(15) -0.0028(14)
N8 0.0397(19) 0.0372(19) 0.0400(19) -0.0027(15) 0.0041(15) -0.0117(16)
N9 0.058(2) 0.047(2) 0.0325(19) 0.0138(16) -0.0025(17) -0.0224(19)
N13 0.0281(15) 0.0186(13) 0.0263(15) 0.0008(11) 0.0053(12) 0.0025(12)
N14 0.0342(16) 0.0194(14) 0.0258(15) 0.0021(11) 0.0088(12) 0.0008(12)
N15 0.0287(15) 0.0202(14) 0.0361(17) 0.0036(12) 0.0097(13) -0.0032(12)
N16 0.0261(15) 0.0198(14) 0.0286(15) 0.0035(11) 0.0017(12) -0.0037(12)
C1 0.063(3) 0.0221(19) 0.051(3) 0.0089(17) 0.021(2) -0.0001(19)
C2 0.077(4) 0.041(3) 0.064(3) 0.020(2) 0.026(3) -0.009(3)
C3 0.087(4) 0.066(4) 0.058(3) 0.028(3) 0.026(3) -0.003(3)
C4 0.072(4) 0.070(4) 0.037(3) 0.011(2) 0.017(2) -0.003(3)
C5 0.050(3) 0.040(2) 0.042(2) 0.0077(19) 0.014(2) -0.002(2)
C6 0.032(2) 0.032(2) 0.043(2) 0.0074(17) 0.0123(17) 0.0058(16)
C7 0.046(2) 0.040(2) 0.047(3) 0.0033(19) 0.009(2) 0.007(2)
C8 0.044(3) 0.037(2) 0.068(3) 0.001(2) 0.006(2) -0.008(2)
C9 0.041(2) 0.038(2) 0.071(3) 0.005(2) 0.022(2) -0.009(2)
C10 0.039(2) 0.039(2) 0.056(3) 0.001(2) 0.025(2) -0.0010(19)
C11 0.041(2) 0.0268(19) 0.051(3) -0.0018(17) 0.022(2) -0.0016(17)
C12 0.063(3) 0.030(2) 0.071(3) 0.013(2) 0.028(3) 0.006(2)
C13 0.051(3) 0.029(2) 0.075(3) 0.013(2) 0.021(3) 0.013(2)
C14 0.039(2) 0.040(2) 0.061(3) -0.003(2) 0.017(2) 0.0091(19)
C15 0.055(3) 0.030(2) 0.049(3) 0.0002(18) 0.029(2) 0.0048(19)
C16 0.036(2) 0.043(2) 0.049(3) -0.0056(19) 0.0185(19) 0.0035(19)
C17 0.053(3) 0.037(2) 0.072(3) -0.003(2) 0.021(3) 0.007(2)
C18 0.058(3) 0.036(2) 0.085(4) 0.016(2) 0.035(3) 0.006(2)
C19 0.061(3) 0.034(2) 0.081(4) 0.012(2) 0.035(3) 0.004(2)
C20 0.050(3) 0.031(2) 0.048(3) -0.0013(18) 0.020(2) 0.0034(19)
C26 0.042(3) 0.044(3) 0.065(3) -0.012(2) 0.003(2) -0.013(2)
C27 0.051(3) 0.067(4) 0.100(5) 0.017(3) 0.031(3) -0.005(3)
C28 0.057(3) 0.070(4) 0.075(4) 0.000(3) 0.033(3) 0.007(3)
C29 0.076(4) 0.048(3) 0.054(3) -0.006(2) -0.006(3) 0.007(3)
C30 0.042(3) 0.052(3) 0.058(3) 0.015(2) -0.006(2) -0.012(2)
C46 0.046(2) 0.0242(18) 0.0301(19) 0.0042(14) 0.0103(17) 0.0100(17)
C47 0.070(3) 0.025(2) 0.048(3) 0.0103(18) 0.024(2) 0.017(2)
C48 0.062(3) 0.034(2) 0.056(3) 0.006(2) 0.026(2) 0.022(2)
C49 0.053(3) 0.031(2) 0.038(2) -0.0024(16) 0.0205(19) 0.0068(18)
C50 0.036(2) 0.0234(17) 0.0334(19) 0.0035(14) 0.0125(16) 0.0005(15)
C51 0.039(2) 0.0277(19) 0.037(2) 0.0028(16) 0.0061(17) -0.0117(17)
C52 0.051(3) 0.029(2) 0.045(2) 0.0057(17) 0.010(2) -0.0149(19)
C53 0.041(2) 0.038(2) 0.050(3) 0.0143(19) 0.014(2) -0.0107(19)
C54 0.037(2) 0.032(2) 0.048(2) 0.0066(17) 0.0170(19) -0.0006(17)
C55 0.0281(19) 0.0259(19) 0.055(3) 0.0083(17) 0.0155(18) 0.0010(15)
C56 0.042(2) 0.0299(19) 0.0237(18) -0.0019(14) 0.0061(16) -0.0111(16)
C57 0.031(2) 0.053(3) 0.035(2) 0.0146(19) -0.0047(17) -0.0132(19)
C58 0.031(2) 0.047(2) 0.038(2) 0.0174(19) -0.0008(17) -0.0030(18)
C59 0.0304(19) 0.0261(18) 0.0318(19) 0.0076(14) 0.0082(15) 0.0014(15)
C60 0.0245(17) 0.0232(17) 0.0292(18) 0.0075(14) 0.0044(14) -0.0028(14)
N7A 0.036(3) 0.033(3) 0.027(2) -0.0051(18) 0.004(2) -0.002(2)
C21A 0.048(4) 0.037(3) 0.028(3) -0.004(2) -0.001(3) 0.000(3)
C22A 0.062(4) 0.078(5) 0.040(4) -0.026(3) 0.003(3) 0.002(3)
C23A 0.062(5) 0.099(6) 0.032(4) -0.019(4) 0.014(4) 0.004(4)
C24A 0.076(6) 0.129(7) 0.049(5) -0.034(5) 0.032(5) -0.049(6)
C25A 0.059(5) 0.101(7) 0.057(5) -0.035(4) 0.030(4) -0.032(4)
N10A 0.043(2) 0.041(2) 0.0275(17) 0.0035(16) -0.0009(16) -0.005(2)
C31A 0.062(4) 0.061(4) 0.035(3) 0.004(3) 0.001(3) -0.025(3)
C32A 0.059(4) 0.078(5) 0.039(4) -0.001(3) -0.004(3) -0.032(4)
C33A 0.076(5) 0.053(4) 0.030(3) -0.005(3) -0.003(3) -0.017(3)
C34A 0.057(4) 0.043(3) 0.040(3) -0.008(3) 0.007(3) -0.007(3)
C35A 0.047(3) 0.038(3) 0.038(3) -0.001(2) 0.002(3) -0.001(3)
N11B 0.044(2) 0.040(4) 0.030(3) 0.016(2) 0.0109(19) -0.003(2)
C36B 0.038(3) 0.037(3) 0.037(3) 0.0002(19) 0.010(2) -0.0003(19)
C37B 0.043(4) 0.042(4) 0.044(4) 0.0015(19) 0.011(2) -0.0028(19)
C38B 0.071(5) 0.071(5) 0.072(5) 0.000(2) 0.021(2) 0.001(2)
C39B 0.058(4) 0.057(4) 0.059(4) -0.003(2) 0.017(2) -0.001(2)
C40B 0.033(4) 0.032(4) 0.030(4) 0.0000(19) 0.011(2) -0.0012(19)
N12A 0.034(5) 0.027(3) 0.041(5) 0.004(3) 0.000(3) 0.000(4)
C45A 0.018(6) 0.052(4) 0.074(4) 0.031(3) 0.010(6) 0.000(6)
C44A 0.061(5) 0.043(5) 0.047(5) 0.000(3) 0.000(3) -0.022(4)
C43A 0.077(9) 0.036(7) 0.076(11) 0.004(5) -0.005(6) -0.026(6)
C42A 0.054(6) 0.030(3) 0.047(7) 0.007(5) -0.002(5) 0.004(4)
C41A 0.050(5) 0.032(2) 0.033(5) 0.011(3) 0.007(3) -0.008(3)
N7B 0.036(3) 0.033(3) 0.027(2) -0.0051(18) 0.004(2) -0.002(2)
C21B 0.048(4) 0.037(3) 0.028(3) -0.004(2) -0.001(3) 0.000(3)
C22B 0.062(4) 0.078(5) 0.040(4) -0.026(3) 0.003(3) 0.002(3)
C23B 0.062(5) 0.099(6) 0.032(4) -0.019(4) 0.014(4) 0.004(4)
C24B 0.076(6) 0.129(7) 0.049(5) -0.034(5) 0.032(5) -0.049(6)
C25B 0.059(5) 0.101(7) 0.057(5) -0.035(4) 0.030(4) -0.032(4)
N10B 0.043(2) 0.041(2) 0.0275(17) 0.0035(16) -0.0009(16) -0.005(2)
C31B 0.062(4) 0.061(4) 0.035(3) 0.004(3) 0.001(3) -0.025(3)
C32B 0.059(4) 0.078(5) 0.039(4) -0.001(3) -0.004(3) -0.032(4)
C33B 0.076(5) 0.053(4) 0.030(3) -0.005(3) -0.003(3) -0.017(3)
C34B 0.057(4) 0.043(3) 0.040(3) -0.008(3) 0.007(3) -0.007(3)
C35B 0.047(3) 0.038(3) 0.038(3) -0.001(2) 0.002(3) -0.001(3)
N11A 0.044(2) 0.040(4) 0.030(3) 0.016(2) 0.0109(19) -0.003(2)
C36A 0.073(3) 0.079(3) 0.077(3) 0.0042(19) 0.0208(19) 0.0019(19)
C37A 0.150(6) 0.155(6) 0.151(6) 0.001(2) 0.041(3) 0.000(2)
C38A 0.120(5) 0.126(5) 0.120(5) 0.001(2) 0.036(2) 0.002(2)
C39A 0.140(6) 0.143(6) 0.139(6) 0.004(2) 0.040(2) 0.000(2)
C40A 0.098(6) 0.099(6) 0.096(6) 0.001(2) 0.028(2) 0.002(2)
N12B 0.034(5) 0.027(3) 0.041(5) 0.004(3) 0.000(3) 0.000(4)
C41B 0.050(5) 0.032(2) 0.033(5) 0.011(3) 0.007(3) -0.008(3)
C42B 0.054(6) 0.030(3) 0.047(7) 0.007(5) -0.002(5) 0.004(4)
C43B 0.077(9) 0.036(7) 0.076(11) 0.004(5) -0.005(6) -0.026(6)
C44B 0.061(5) 0.043(5) 0.047(5) 0.000(3) 0.000(3) -0.022(4)
C45B 0.018(6) 0.052(4) 0.074(4) 0.031(3) 0.010(6) 0.000(6)

loop_
_atom_type_symbol
_atom_type_description
_atom_type_scat_dispersion_real
_atom_type_scat_dispersion_imag
_atom_type_scat_source
C C 0.0033 0.0016 'International Tables Vol C Tables 4.2.6.8 and 6.1.1.4'
H H 0.0000 0.0000 'International Tables Vol C Tables 4.2.6.8 and 6.1.1.4'
Ag Ag -0.8971 1.1015 'International Tables Vol C Tables 4.2.6.8 and 6.1.1.4'
N N 0.0061 0.0033 'International Tables Vol C Tables 4.2.6.8 and 6.1.1.4'
P P 0.1023 0.0942 'International Tables Vol C Tables 4.2.6.8 and 6.1.1.4'

loop_
_geom_angle_atom_site_label_1
_geom_angle_atom_site_label_2
_geom_angle_atom_site_label_3
_geom_angle
_geom_angle_site_symmetry_1
_geom_angle_site_symmetry_3
_geom_angle_publ_flag
Ag4 Ag1 Ag2 90.713(16) . . ?
N1 Ag1 Ag2 44.96(9) . . ?
N1 Ag1 Ag4 128.53(9) . . ?
N13 Ag1 Ag2 128.15(8) . . ?
N13 Ag1 Ag4 44.03(8) . . ?
N13 Ag1 N1 172.37(12) . . ?
Ag3 Ag2 Ag1 89.709(16) . . ?
N1 Ag2 Ag1 45.07(8) . . ?
N1 Ag2 Ag3 127.72(8) . . ?
N5 Ag2 Ag1 127.89(9) . . ?
N5 Ag2 Ag3 45.25(10) . . ?
N5 Ag2 N1 172.54(12) . . ?
Ag2 Ag3 Ag4 91.084(16) . . ?
N5 Ag3 Ag2 45.58(9) . . ?
N5 Ag3 Ag4 129.38(9) . . ?
N5 Ag3 N9 172.10(14) . . ?
N9 Ag3 Ag2 126.72(11) . . ?
N9 Ag3 Ag4 43.60(10) . . ?
Ag1 Ag4 Ag3 88.494(16) . . ?
N9 Ag4 Ag1 124.74(12) . . ?
N9 Ag4 Ag3 44.04(10) . . ?
N13 Ag4 Ag1 44.45(8) . . ?
N13 Ag4 Ag3 126.47(8) . . ?
N13 Ag4 N9 169.07(14) . . ?
N1 P1 N2 123.48(17) . . ?
N1 P1 N3 110.26(17) . . ?
N1 P1 N4 109.88(17) . . ?
N3 P1 N2 99.57(17) . . ?
N4 P1 N2 101.63(17) . . ?
N4 P1 N3 111.33(18) . . ?
N5 P2 N6 117.35(19) . . ?
N5 P2 N8 111.70(19) . . ?
N5 P2 N7A 116.3(5) . . ?
N5 P2 N7B 114.3(2) . . ?
N8 P2 N6 100.92(18) . . ?
N8 P2 N7A 99.2(7) . . ?
N8 P2 N7B 111.0(2) . . ?
N7A P2 N6 108.8(6) . . ?
N7B P2 N6 100.4(2) . . ?
N9 P3 N10A 112.5(6) . . ?
N9 P3 N11B 107.6(5) . . ?
N9 P3 N12A 108.3(14) . . ?
N9 P3 N10B 118.0(4) . . ?
N9 P3 N11A 120.2(3) . . ?
N9 P3 N12B 111.7(6) . . ?
N10A P3 N12A 102.1(14) . . ?
N11B P3 N10A 103.8(10) . . ?
N11B P3 N12A 122.4(12) . . ?
N10B P3 N11A 97.9(6) . . ?
N12B P3 N10B 106.0(6) . . ?
N12B P3 N11A 100.7(5) . . ?
N13 P4 N14 115.55(16) . . ?
N13 P4 N15 116.36(17) . . ?
N13 P4 N16 110.43(15) . . ?
N15 P4 N14 99.38(15) . . ?
N16 P4 N14 107.14(15) . . ?
N16 P4 N15 107.02(16) . . ?
Ag2 N1 Ag1 89.97(12) . . ?
P1 N1 Ag1 112.82(16) . . ?
P1 N1 Ag2 117.18(18) . . ?
C1 N2 P1 117.6(3) . . ?
C5 N2 P1 117.5(3) . . ?
C5 N2 C1 110.0(3) . . ?
C6 N3 P1 118.1(3) . . ?
C6 N3 C10 111.9(3) . . ?
C10 N3 P1 124.0(3) . . ?
C11 N4 P1 123.9(3) . . ?
C11 N4 C15 112.8(3) . . ?
C15 N4 P1 123.3(3) . . ?
Ag3 N5 Ag2 89.17(13) . . ?
P2 N5 Ag2 122.8(2) . . ?
P2 N5 Ag3 137.3(2) . . ?
C16 N6 P2 116.5(3) . . ?
C20 N6 P2 116.6(3) . . ?
C20 N6 C16 109.3(3) . . ?
C26 N8 P2 124.5(3) . . ?
C30 N8 P2 118.8(3) . . ?
C30 N8 C26 112.0(4) . . ?
Ag4 N9 Ag3 92.36(14) . . ?
P3 N9 Ag3 123.2(2) . . ?
P3 N9 Ag4 136.7(3) . . ?
Ag4 N13 Ag1 91.51(12) . . ?
P4 N13 Ag1 130.92(17) . . ?
P4 N13 Ag4 128.98(17) . . ?
C46 N14 P4 115.6(2) . . ?
C46 N14 C50 110.5(3) . . ?
C50 N14 P4 116.0(2) . . ?
C51 N15 P4 127.8(3) . . ?
C55 N15 P4 118.8(2) . . ?
C55 N15 C51 112.1(3) . . ?
C56 N16 P4 122.9(2) . . ?
C56 N16 C60 112.5(3) . . ?
C60 N16 P4 122.8(2) . . ?
N2 C1 C2 110.2(4) . . ?
C3 C2 C1 111.0(4) . . ?
C2 C3 C4 110.2(4) . . ?
C5 C4 C3 110.5(4) . . ?
N2 C5 C4 110.3(4) . . ?
N3 C6 C7 110.3(3) . . ?
C6 C7 C8 111.7(4) . . ?
C9 C8 C7 109.9(4) . . ?
C8 C9 C10 111.8(4) . . ?
N3 C10 C9 109.4(4) . . ?
N4 C11 C12 111.0(4) . . ?
C11 C12 C13 111.0(4) . . ?
C14 C13 C12 109.8(4) . . ?
C15 C14 C13 110.9(4) . . ?
N4 C15 C14 111.4(4) . . ?
N6 C16 C17 109.6(4) . . ?
C16 C17 C18 110.7(4) . . ?
C19 C18 C17 110.1(4) . . ?
C20 C19 C18 110.1(4) . . ?
N6 C20 C19 111.0(4) . . ?
N8 C26 C27 110.1(4) . . ?
C28 C27 C26 111.7(5) . . ?
C27 C28 C29 110.0(5) . . ?
C30 C29 C28 111.2(4) . . ?
N8 C30 C29 111.8(4) . . ?
N14 C46 C47 110.6(3) . . ?
C48 C47 C46 109.8(4) . . ?
C47 C48 C49 109.8(4) . . ?
C50 C49 C48 111.9(3) . . ?
N14 C50 C49 110.3(3) . . ?
N15 C51 C52 110.8(3) . . ?
C53 C52 C51 111.0(3) . . ?
C52 C53 C54 111.0(3) . . ?
C55 C54 C53 110.5(4) . . ?
N15 C55 C54 110.6(3) . . ?
N16 C56 C57 109.7(3) . . ?
C56 C57 C58 110.0(3) . . ?
C59 C58 C57 110.9(3) . . ?
C60 C59 C58 110.5(3) . . ?
N16 C60 C59 110.6(3) . . ?
C21A N7A P2 126.8(9) . . ?
C25A N7A P2 120.5(9) . . ?
C25A N7A C21A 111.5(5) . . ?
N7A C21A C22A 109.3(5) . . ?
C23A C22A C21A 112.0(6) . . ?
C22A C23A C24A 112.8(5) . . ?
C25A C24A C23A 115.1(7) . . ?
C24A C25A N7A 119.1(7) . . ?
C31A N10A P3 126.3(13) . . ?
C35A N10A P3 121.9(11) . . ?
C35A N10A C31A 111.6(6) . . ?
N10A C31A C32A 109.0(6) . . ?
C33A C32A C31A 111.9(7) . . ?
C32A C33A C34A 111.1(6) . . ?
C35A C34A C33A 110.2(6) . . ?
N10A C35A C34A 110.4(7) . . ?
C36B N11B P3 123.5(8) . . ?
C36B N11B C40B 112.2(7) . . ?
C40B N11B P3 116.4(8) . . ?
N11B C36B C37B 111.7(7) . . ?
C36B C37B C38B 110.6(9) . . ?
C37B C38B C39B 106.3(9) . . ?
C40B C39B C38B 110.1(10) . . ?
C39B C40B N11B 113.7(8) . . ?
C45A N12A P3 129(3) . . ?
C41A N12A P3 104.4(19) . . ?
C41A N12A C45A 120(3) . . ?
C44A C45A N12A 121(4) . . ?
C45A C44A C43A 119(3) . . ?
C42A C43A C44A 105(3) . . ?
C43A C42A C41A 113(3) . . ?
N12A C41A C42A 108(2) . . ?
C21B N7B P2 121.9(4) . . ?
C25B N7B P2 124.8(4) . . ?
C25B N7B C21B 111.5(4) . . ?
N7B C21B C22B 109.5(5) . . ?
C23B C22B C21B 111.8(5) . . ?
C22B C23B C24B 112.3(5) . . ?
C25B C24B C23B 114.4(6) . . ?
C24B C25B N7B 118.6(6) . . ?
C31B N10B P3 116.4(5) . . ?
C35B N10B P3 116.6(9) . . ?
C35B N10B C31B 111.7(5) . . ?
N10B C31B C32B 109.0(5) . . ?
C33B C32B C31B 111.8(6) . . ?
C32B C33B C34B 111.1(5) . . ?
C35B C34B C33B 110.2(6) . . ?
N10B C35B C34B 110.5(7) . . ?
C36A N11A P3 127.9(5) . . ?
C36A N11A C40A 112.4(7) . . ?
C40A N11A P3 114.1(5) . . ?
N11A C36A C37A 111.8(7) . . ?
C36A C37A C38A 110.5(9) . . ?
C37A C38A C39A 105.8(9) . . ?
C40A C39A C38A 110.0(10) . . ?
C39A C40A N11A 113.8(8) . . ?
C41B N12B P3 126.0(10) . . ?
C45B N12B P3 122.4(14) . . ?
C45B N12B C41B 104.6(12) . . ?
C42B C41B N12B 107.2(8) . . ?
C41B C42B C43B 109.8(9) . . ?
C44B C43B C42B 111.2(12) . . ?
C43B C44B C45B 108.1(9) . . ?
N12B C45B C44B 106.3(13) . . ?

loop_
_geom_bond_atom_site_label_1
_geom_bond_atom_site_label_2
_geom_bond_distance
_geom_bond_site_symmetry_2
_geom_bond_publ_flag
Ag1 Ag2 2.9588(5) . ?
Ag1 Ag4 2.9582(5) . ?
Ag1 N1 2.095(3) . ?
Ag1 N13 2.072(3) . ?
Ag2 Ag3 2.9168(5) . ?
Ag2 N1 2.091(3) . ?
Ag2 N5 2.084(3) . ?
Ag3 Ag4 2.9811(5) . ?
Ag3 N5 2.071(3) . ?
Ag3 N9 2.074(4) . ?
Ag4 N9 2.058(4) . ?
Ag4 N13 2.057(3) . ?
P1 N1 1.557(3) . ?
P1 N2 1.687(3) . ?
P1 N3 1.677(4) . ?
P1 N4 1.672(3) . ?
P2 N5 1.542(3) . ?
P2 N6 1.687(4) . ?
P2 N8 1.675(4) . ?
P2 N7A 1.683(10) . ?
P2 N7B 1.686(5) . ?
P3 N9 1.534(4) . ?
P3 N10A 1.686(8) . ?
P3 N11B 1.678(8) . ?
P3 N12A 1.77(3) . ?
P3 N10B 1.668(5) . ?
P3 N11A 1.694(5) . ?
P3 N12B 1.621(14) . ?
P4 N13 1.541(3) . ?
P4 N14 1.692(3) . ?
P4 N15 1.674(3) . ?
P4 N16 1.659(3) . ?
N2 C1 1.488(5) . ?
N2 C5 1.470(6) . ?
N3 C6 1.461(5) . ?
N3 C10 1.467(5) . ?
N4 C11 1.451(5) . ?
N4 C15 1.468(5) . ?
N6 C16 1.483(5) . ?
N6 C20 1.461(5) . ?
N8 C26 1.464(5) . ?
N8 C30 1.452(6) . ?
N14 C46 1.472(5) . ?
N14 C50 1.479(5) . ?
N15 C51 1.470(5) . ?
N15 C55 1.458(5) . ?
N16 C56 1.460(4) . ?
N16 C60 1.464(4) . ?
C1 C2 1.515(6) . ?
C2 C3 1.514(8) . ?
C3 C4 1.537(8) . ?
C4 C5 1.519(6) . ?
C6 C7 1.509(6) . ?
C7 C8 1.531(7) . ?
C8 C9 1.515(7) . ?
C9 C10 1.529(6) . ?
C11 C12 1.512(6) . ?
C12 C13 1.538(7) . ?
C13 C14 1.517(6) . ?
C14 C15 1.503(6) . ?
C16 C17 1.526(6) . ?
C17 C18 1.530(7) . ?
C18 C19 1.525(7) . ?
C19 C20 1.515(6) . ?
C26 C27 1.512(7) . ?
C27 C28 1.505(8) . ?
C28 C29 1.526(8) . ?
C29 C30 1.488(8) . ?
C46 C47 1.526(5) . ?
C47 C48 1.524(6) . ?
C48 C49 1.529(6) . ?
C49 C50 1.526(5) . ?
C51 C52 1.530(6) . ?
C52 C53 1.529(6) . ?
C53 C54 1.537(6) . ?
C54 C55 1.528(6) . ?
C56 C57 1.522(6) . ?
C57 C58 1.535(6) . ?
C58 C59 1.527(6) . ?
C59 C60 1.526(5) . ?
N7A C21A 1.473(6) . ?
N7A C25A 1.444(7) . ?
C21A C22A 1.534(8) . ?
C22A C23A 1.474(9) . ?
C23A C24A 1.598(9) . ?
C24A C25A 1.365(9) . ?
N10A C31A 1.478(12) . ?
N10A C35A 1.465(15) . ?
C31A C32A 1.523(9) . ?
C32A C33A 1.514(11) . ?
C33A C34A 1.524(9) . ?
C34A C35A 1.518(8) . ?
N11B C36B 1.430(10) . ?
N11B C40B 1.472(9) . ?
C36B C37B 1.522(12) . ?
C37B C38B 1.540(13) . ?
C38B C39B 1.610(13) . ?
C39B C40B 1.449(12) . ?
N12A C45A 1.55(2) . ?
N12A C41A 1.50(5) . ?
C45A C44A 1.06(5) . ?
C44A C43A 1.58(5) . ?
C43A C42A 1.45(6) . ?
C42A C41A 1.55(4) . ?
N7B C21B 1.472(6) . ?
N7B C25B 1.445(7) . ?
C21B C22B 1.534(8) . ?
C22B C23B 1.475(9) . ?
C23B C24B 1.600(9) . ?
C24B C25B 1.367(9) . ?
N10B C31B 1.478(12) . ?
N10B C35B 1.465(15) . ?
C31B C32B 1.523(9) . ?
C32B C33B 1.514(11) . ?
C33B C34B 1.524(9) . ?
C34B C35B 1.518(8) . ?
N11A C36A 1.430(9) . ?
N11A C40A 1.472(9) . ?
C36A C37A 1.521(12) . ?
C37A C38A 1.542(13) . ?
C38A C39A 1.611(13) . ?
C39A C40A 1.449(12) . ?
N12B C41B 1.55(2) . ?
N12B C45B 1.419(11) . ?
C41B C42B 1.508(15) . ?
C42B C43B 1.55(2) . ?
C43B C44B 1.52(2) . ?
C44B C45B 1.65(2) . ?

loop_
_smtbx_masks_void_nr
_smtbx_masks_void_average_x
_smtbx_masks_void_average_y
_smtbx_masks_void_average_z
_smtbx_masks_void_volume
_smtbx_masks_void_count_electrons
_smtbx_masks_void_content
1 0.000 0.280 0.750 145.7 1.7 ?
2 0.000 0.720 0.250 145.7 1.7 ?
3 0.095 0.494 0.461 16.6 1.7 ?
4 0.095 0.506 0.961 16.6 1.7 ?
5 0.128 0.224 0.998 14.2 0.0 ?
6 0.128 0.776 0.498 14.2 0.0 ?
7 0.372 0.276 0.002 14.2 0.0 ?
8 0.372 0.724 0.502 14.2 0.0 ?
9 0.500 0.220 0.250 145.7 1.7 ?
10 0.500 0.780 0.750 145.7 1.7 ?
11 0.405 0.006 0.539 16.6 1.6 ?
12 0.405 0.994 0.039 16.6 1.6 ?
13 0.595 0.006 0.961 16.6 1.7 ?
14 0.595 0.994 0.461 16.6 1.7 ?
15 0.628 0.276 0.498 14.2 0.0 ?
16 0.628 0.724 0.998 14.2 0.0 ?
17 0.872 0.224 0.502 14.2 0.0 ?
18 0.872 0.776 0.002 14.2 0.0 ?
19 0.905 0.494 0.039 16.6 1.6 ?
20 0.905 0.506 0.539 16.6 1.6 ?
